data_4116211
loop_
_publ_author_name
'Bernadette Salignac'
'Sandra Riedel'
'Anne Dolbecq'
'Francis S\'echeresse'
'Emmanuel Cadot'

_publ_contact_author
; 
      Dr. E. Cadot
      Institut Lavoisier, irem, umr c 0173 
      Universit\'e de Versailles Saint Quentin 
      45 Avenue des Etats Unis 
      78035 Versailles Cedex 
      France 
;
_publ_contact_author_email cadot@chimie.uvsq.fr
_publ_contact_author_fax '(33) 1 39 25 43 81'
_publ_contact_author_phone '(33) 1 39 25 43 89'
_publ_section_title
;
 "Wheeling Templates" in Molecular Oxothiomolybdate Rings: Syntheses,
 Structures, and Dynamics
;
_journal_name_full 'Journal of the American Chemical Society'
_journal_page_first 10381
_journal_page_last 10389
_journal_paper_doi 10.1021/ja001878t
_journal_volume 122
_journal_year 2000
_chemical_formula_sum 'C5 H38 Cs2 Mo10 O35 S10'
_chemical_formula_weight 2204.17
_chemical_name_systematic
; 
 ? 
;
_space_group_IT_number 14
_symmetry_cell_setting monoclinic
_symmetry_space_group_name_Hall '-P 2ybc'
_symmetry_space_group_name_H-M 'P 1 21/c 1'
_atom_sites_solution_hydrogens geom
_atom_sites_solution_primary direct
_atom_sites_solution_secondary difmap
_audit_creation_method SHELXL
_cell_angle_alpha 90.00
_cell_angle_beta 103.7030(10)
_cell_angle_gamma 90.00
_cell_formula_units_Z 4
_cell_length_a 13.5426(2)
_cell_length_b 18.5523(3)
_cell_length_c 22.5839(3)
_cell_measurement_reflns_used 29996
_cell_measurement_temperature 293(2)
_cell_measurement_theta_max 31.02
_cell_measurement_theta_min 1.55
_cell_volume 5512.62(14)
_computing_cell_refinement 'SMART (Siemens 1996)'
_computing_data_collection 'SMART (Siemens 1996)'
_computing_data_reduction 'Siemens SHELXTL(1994)'
_computing_molecular_graphics 'Siemens SHELXTL(1994)'
_computing_publication_material 'Siemens SHELXTL(1994)'
_computing_structure_refinement 'SHELXL-93 (Sheldrick, 1993)'
_computing_structure_solution 'SHELXS-86 (Sheldrick, 1990)'
_diffrn_ambient_temperature 293(2)
_diffrn_measurement_device 'Siemens P4'
_diffrn_measurement_method '\w scans'
_diffrn_radiation_monochromator graphite
_diffrn_radiation_source 'fine-focus sealed tube'
_diffrn_radiation_type MoK\a
_diffrn_radiation_wavelength 0.71073
_diffrn_reflns_av_R_equivalents 0.0649
_diffrn_reflns_av_sigmaI/netI 0.0827
_diffrn_reflns_limit_h_max 17
_diffrn_reflns_limit_h_min -18
_diffrn_reflns_limit_k_max 12
_diffrn_reflns_limit_k_min -26
_diffrn_reflns_limit_l_max 32
_diffrn_reflns_limit_l_min -30
_diffrn_reflns_number 41089
_diffrn_reflns_theta_max 31.02
_diffrn_reflns_theta_min 1.55
_diffrn_standards_decay_% 0
_exptl_absorpt_coefficient_mu 3.954
_exptl_absorpt_correction_T_max 0.710
_exptl_absorpt_correction_T_min 0.255
_exptl_absorpt_correction_type multi-scan
_exptl_absorpt_process_details 'Blessing, Acta Cryst. (1995) A51 33-38'
_exptl_crystal_colour orange
_exptl_crystal_density_diffrn 2.656
_exptl_crystal_description parallelepiped
_exptl_crystal_F_000 4152
_exptl_crystal_size_max 0.30
_exptl_crystal_size_mid 0.20
_exptl_crystal_size_min 0.12
_refine_diff_density_max 1.784
_refine_diff_density_min -2.596
_refine_diff_density_rms 0.245
_refine_ls_extinction_coef 0.00054(5)
_refine_ls_extinction_expression Fc^*^=kFc[1+0.001xFc^2^\l^3^/sin(2\q)]^-1/4^
_refine_ls_extinction_method SHELXL
_refine_ls_goodness_of_fit_all 0.995
_refine_ls_goodness_of_fit_obs 1.131
_refine_ls_matrix_type full
_refine_ls_number_parameters 527
_refine_ls_number_reflns 16140
_refine_ls_number_restraints 8
_refine_ls_restrained_S_all 0.996
_refine_ls_restrained_S_obs 1.132
_refine_ls_R_factor_all 0.0675
_refine_ls_R_factor_obs 0.0492
_refine_ls_shift/esd_max 0.015
_refine_ls_shift/esd_mean 0.001
_refine_ls_structure_factor_coef Fsqd
_refine_ls_weighting_details 'w=1/[\s^2^(Fo^2^)+(0.0629P)^2^+0.0000P] where P=(Fo^2^+2Fc^2^)/3'
_refine_ls_weighting_scheme calc
_refine_ls_wR_factor_all 0.1365
_refine_ls_wR_factor_obs 0.1299
_reflns_number_observed 11416
_reflns_number_total 16140
_reflns_observed_criterion >2sigma(I)
_cod_data_source_file ja001878t_2.cif
_cod_data_source_block Cs2[Mo10-glu].11H2O
_cod_depositor_comments
;
The following automatic conversions were performed:

'_refine_ls_weighting_scheme' value 'calc
w=1/[\s^2^(Fo^2^)+(0.0629P)^2^+0.0000P] where P=(Fo^2^+2Fc^2^)/3' was
changed to 'calc'. New tag '_refine_ls_weighting_details' was
created. The value of the new tag was set to
'w=1/[\s^2^(Fo^2^)+(0.0629P)^2^+0.0000P] where P=(Fo^2^+2Fc^2^)/3'.

Automatic conversion script
Id: cif_fix_values 3143 2015-03-26 13:38:13Z robertas 
;
_cod_database_code 4116211

loop_
_symmetry_equiv_pos_as_xyz
'x, y, z'
'-x, y+1/2, -z+1/2'
'-x, -y, -z'
'x, -y-1/2, z-1/2'

loop_
_atom_site_aniso_label
_atom_site_aniso_U_11
_atom_site_aniso_U_22
_atom_site_aniso_U_33
_atom_site_aniso_U_23
_atom_site_aniso_U_13
_atom_site_aniso_U_12
Mo1 0.0203(2) 0.0297(3) 0.0228(2) -0.0010(2) 0.0043(2) -0.0006(2)
Mo2 0.0238(2) 0.0290(3) 0.0238(2) -0.0021(2) 0.0044(2) -0.0010(2)
Mo3 0.0250(2) 0.0270(2) 0.0261(3) -0.0035(2) 0.0027(2) -0.0010(2)
Mo4 0.0223(2) 0.0256(2) 0.0296(3) -0.0036(2) 0.0054(2) -0.0029(2)
Mo5 0.0233(2) 0.0279(3) 0.0307(3) -0.0008(2) 0.0084(2) 0.0003(2)
Mo6 0.0221(2) 0.0287(3) 0.0234(2) 0.0004(2) 0.0057(2) 0.0007(2)
Mo7 0.0301(3) 0.0280(3) 0.0260(3) -0.0005(2) 0.0014(2) 0.0033(2)
Mo8 0.0216(2) 0.0257(2) 0.0266(3) -0.0004(2) 0.0019(2) -0.0005(2)
Mo9 0.0196(2) 0.0261(2) 0.0300(3) 0.0005(2) 0.0048(2) 0.0011(2)
Mo10 0.0202(2) 0.0246(2) 0.0292(3) -0.0005(2) 0.0040(2) 0.0009(2)
S1 0.0345(8) 0.0292(8) 0.0387(9) 0.0047(7) -0.0032(7) -0.0033(7)
S2 0.0422(9) 0.0290(8) 0.0289(8) -0.0003(6) -0.0024(6) 0.0004(7)
S3 0.0353(8) 0.0284(7) 0.0313(8) 0.0007(6) 0.0075(6) 0.0028(6)
S4 0.0413(9) 0.0349(8) 0.0356(8) 0.0055(7) 0.0109(7) 0.0103(7)
S5 0.0261(7) 0.0322(8) 0.0327(8) 0.0050(7) 0.0078(6) 0.0023(6)
S6 0.0283(7) 0.0302(7) 0.0399(9) 0.0062(7) 0.0097(6) 0.0040(6)
S7 0.0520(10) 0.0289(8) 0.0285(8) 0.0018(7) -0.0014(7) 0.0060(7)
S8 0.0505(10) 0.0312(8) 0.0294(8) 0.0011(7) -0.0001(7) 0.0105(8)
S9 0.0296(7) 0.0297(8) 0.0476(10) 0.0093(7) 0.0133(7) 0.0066(6)
S10 0.0320(8) 0.0333(8) 0.0510(10) 0.0111(8) 0.0165(7) 0.0105(7)
O1 0.026(2) 0.062(3) 0.033(2) -0.010(2) 0.011(2) -0.001(2)
O2 0.024(2) 0.052(3) 0.044(3) -0.006(2) 0.011(2) -0.004(2)
O3 0.029(2) 0.048(3) 0.044(3) -0.003(2) 0.010(2) -0.006(2)
O4 0.029(2) 0.044(3) 0.038(2) -0.013(2) 0.008(2) -0.008(2)
O5 0.037(2) 0.046(3) 0.036(3) -0.010(2) 0.007(2) -0.003(2)
O6 0.030(2) 0.047(3) 0.032(2) -0.004(2) 0.010(2) 0.000(2)
O7 0.030(2) 0.043(3) 0.048(3) -0.007(2) 0.004(2) -0.002(2)
O8 0.023(2) 0.043(3) 0.039(2) -0.006(2) 0.006(2) -0.004(2)
O9 0.024(2) 0.050(3) 0.042(3) -0.009(2) 0.005(2) -0.008(2)
O10 0.035(2) 0.037(2) 0.036(2) -0.003(2) 0.000(2) -0.001(2)
O11 0.025(2) 0.036(2) 0.025(2) 0.005(2) 0.003(2) 0.000(2)
O12 0.020(2) 0.027(2) 0.031(2) -0.001(2) 0.005(2) 0.003(2)
O13 0.051(3) 0.033(2) 0.030(2) -0.003(2) 0.005(2) 0.004(2)
O14 0.058(3) 0.034(2) 0.023(2) -0.004(2) 0.002(2) 0.004(2)
O15 0.028(2) 0.031(2) 0.049(3) 0.003(2) 0.015(2) 0.000(2)
O16 0.026(2) 0.041(3) 0.042(3) 0.007(2) 0.012(2) 0.003(2)
O17 0.028(2) 0.033(2) 0.028(2) -0.003(2) 0.000(2) 0.004(2)
O18 0.027(2) 0.033(2) 0.026(2) 0.000(2) 0.002(2) -0.003(2)
O19 0.033(2) 0.034(2) 0.035(2) 0.005(2) 0.013(2) 0.006(2)
O20 0.034(2) 0.031(2) 0.037(2) 0.005(2) 0.012(2) 0.004(2)
O21 0.045(3) 0.065(4) 0.063(4) -0.027(3) 0.024(3) -0.021(3)
O22 0.041(2) 0.037(2) 0.034(2) -0.006(2) 0.015(2) 0.002(2)
O23 0.035(2) 0.043(3) 0.035(2) -0.004(2) 0.009(2) 0.002(2)
O24 0.039(2) 0.040(3) 0.035(2) -0.005(2) 0.012(2) -0.002(2)
Cs1A 0.0312(6) 0.0640(9) 0.0309(7) -0.0086(6) 0.0024(4) 0.0012(6)
Cs2A 0.0268(5) 0.0474(5) 0.0495(9) 0.0057(7) 0.0016(5) -0.0022(4)
Cs1B 0.030(2) 0.105(9) 0.028(2) -0.010(5) 0.009(2) -0.001(5)
Cs2B 0.030(2) 0.099(6) 0.061(5) -0.012(3) 0.005(2) -0.006(3)

loop_
_atom_site_label
_atom_site_type_symbol
_atom_site_fract_x
_atom_site_fract_y
_atom_site_fract_z
_atom_site_U_iso_or_equiv
_atom_site_thermal_displace_type
_atom_site_occupancy
_atom_site_calc_flag
_atom_site_refinement_flags
Mo1 Mo -0.42680(3) 0.68084(3) 0.46391(2) 0.02437(11) Uani 1 d .
Mo2 Mo -0.55493(4) 0.59375(3) 0.37418(2) 0.02572(11) Uani 1 d .
Mo3 Mo -0.57900(4) 0.49867(3) 0.24235(2) 0.02663(12) Uani 1 d .
Mo4 Mo -0.49907(4) 0.44625(3) 0.14510(2) 0.02597(12) Uani 1 d .
Mo5 Mo -0.29778(4) 0.44153(3) 0.08359(2) 0.02696(12) Uani 1 d .
Mo6 Mo -0.09633(4) 0.49179(3) 0.10224(2) 0.02469(11) Uani 1 d .
Mo7 Mo 0.04647(4) 0.59316(3) 0.20751(2) 0.02890(12) Uani 1 d .
Mo8 Mo 0.05719(4) 0.67175(3) 0.31594(2) 0.02530(11) Uani 1 d .
Mo9 Mo -0.03955(4) 0.73416(3) 0.43236(2) 0.02539(11) Uani 1 d .
Mo10 Mo -0.19629(4) 0.74543(3) 0.49550(2) 0.02496(11) Uani 1 d .
S1 S -0.43126(12) 0.55660(9) 0.45797(8) 0.0361(4) Uani 1 d .
S2 S -0.52561(13) 0.71610(9) 0.37014(7) 0.0352(4) Uani 1 d .
S3 S -0.55543(12) 0.56149(9) 0.15847(7) 0.0317(3) Uani 1 d .
S4 S -0.46706(13) 0.40428(9) 0.24454(8) 0.0369(4) Uani 1 d .
S5 S -0.24412(11) 0.54958(9) 0.05066(7) 0.0302(3) Uani 1 d .
S6 S -0.15149(12) 0.38715(9) 0.14034(8) 0.0326(3) Uani 1 d .
S7 S 0.06739(14) 0.54839(9) 0.30569(8) 0.0383(4) Uani 1 d .
S8 S -0.02333(14) 0.70529(9) 0.21801(8) 0.0386(4) Uani 1 d .
S9 S -0.16801(12) 0.81939(9) 0.41839(8) 0.0349(4) Uani 1 d .
S10 S -0.07729(12) 0.65421(9) 0.50318(9) 0.0377(4) Uani 1 d .
O1 O -0.5043(3) 0.6982(3) 0.5100(2) 0.0398(11) Uani 1 d .
O2 O -0.6631(3) 0.5866(3) 0.3980(2) 0.0396(11) Uani 1 d .
O3 O -0.6959(3) 0.4637(3) 0.2217(2) 0.0403(11) Uani 1 d .
O4 O -0.6021(3) 0.4010(3) 0.1077(2) 0.0366(10) Uani 1 d .
O5 O -0.3211(3) 0.3917(3) 0.0183(2) 0.0399(11) Uani 1 d .
O6 O -0.0508(3) 0.4597(3) 0.0442(2) 0.0359(10) Uani 1 d .
O7 O 0.1640(3) 0.6130(3) 0.2011(2) 0.0413(11) Uani 1 d .
O8 O 0.1769(3) 0.7035(3) 0.3277(2) 0.0355(10) Uani 1 d .
O9 O 0.0580(3) 0.7807(3) 0.4753(2) 0.0392(11) Uani 1 d .
O10 O -0.1471(3) 0.7934(3) 0.5590(2) 0.0373(10) Uani 1 d .
O11 O -0.2898(3) 0.6740(2) 0.5297(2) 0.0290(9) Uani 1 d .
O12 O -0.3494(3) 0.7811(2) 0.4728(2) 0.0262(8) Uani 1 d .
O13 O -0.5348(4) 0.4943(2) 0.3361(2) 0.0389(11) Uani 1 d .
O14 O -0.5896(4) 0.5987(2) 0.2801(2) 0.0393(11) Uani 1 d .
O15 O -0.3802(3) 0.3822(2) 0.1340(2) 0.0346(10) Uani 1 d .
O16 O -0.4427(3) 0.4878(2) 0.0751(2) 0.0354(10) Uani 1 d .
O17 O 0.0363(3) 0.4887(2) 0.1719(2) 0.0309(9) Uani 1 d .
O18 O -0.0246(3) 0.5934(2) 0.1146(2) 0.0294(9) Uani 1 d .
O19 O 0.0453(3) 0.6512(2) 0.4042(2) 0.0334(10) Uani 1 d .
O20 O -0.0223(3) 0.7534(2) 0.3445(2) 0.0334(10) Uani 1 d .
O21 O -0.1632(4) 0.6642(3) 0.3682(3) 0.0558(15) Uani 1 d .
O22 O -0.2905(3) 0.6758(2) 0.4158(2) 0.0362(10) Uani 1 d .
O23 O -0.1320(3) 0.5447(3) 0.1878(2) 0.0374(10) Uani 1 d .
O24 O -0.2928(3) 0.5050(3) 0.1713(2) 0.0372(10) Uani 1 d .
C1 C -0.2194(6) 0.5405(4) 0.2008(3) 0.046(2) Uiso 1 d D
C2A C -0.2237(13) 0.5581(10) 0.2674(8) 0.057(4) Uiso 0.50 d PD
C3A C -0.2982(14) 0.6233(10) 0.2523(8) 0.068(5) Uiso 0.50 d PD
C4A C -0.3320(16) 0.6268(15) 0.3161(8) 0.098(8) Uiso 0.50 d PD
C2B C -0.2427(10) 0.5904(8) 0.2493(6) 0.032(3) Uiso 0.50 d P
C3B C -0.2486(10) 0.5408(7) 0.3022(6) 0.037(3) Uiso 0.50 d P
C4B C -0.3037(14) 0.5781(11) 0.3473(9) 0.062(5) Uiso 0.50 d P
C5 C -0.2507(7) 0.6477(5) 0.3760(4) 0.065(2) Uiso 1 d D
Cs1A Cs 0.1875(3) 0.5166(2) 0.0834(2) 0.0429(4) Uani 0.80 d P
Cs2A Cs -0.2697(2) 0.22994(13) 0.03468(15) 0.0425(3) Uani 0.80 d P
Cs1B Cs 0.1823(13) 0.5337(8) 0.0796(8) 0.054(3) Uani 0.20 d P
Cs2B Cs -0.2692(10) 0.2215(7) 0.0243(7) 0.064(3) Uani 0.20 d P
OW1 O 0.5324(4) 0.6334(3) 0.0486(3) 0.061(2) Uiso 1 d .
OW2 O 0.7302(4) 0.3067(3) 0.2338(2) 0.0524(13) Uiso 1 d .
OW3 O 0.2199(5) 0.0439(3) -0.0780(3) 0.063(2) Uiso 1 d .
OW4 O 0.1162(5) 0.3641(4) 0.2288(3) 0.078(2) Uiso 1 d .
OW5 O 0.3740(6) 0.7158(4) 0.2093(3) 0.085(2) Uiso 1 d .
OW6 O 0.5611(5) 0.3840(4) 0.3986(3) 0.077(2) Uiso 1 d .
OW7 O -0.0886(6) 0.0345(5) 0.0222(4) 0.097(2) Uiso 1 d .
OW8 O 0.5303(9) 0.7504(6) 0.1536(5) 0.058(3) Uiso 0.50 d P
OW9 O 0.0812(9) 0.3640(7) 0.3450(6) 0.066(3) Uiso 0.50 d P
OW10 O 0.7790(11) 0.3901(8) 0.4317(7) 0.082(4) Uiso 0.50 d P
OW11 O 0.6691(11) 0.7832(8) 0.2744(7) 0.083(4) Uiso 0.50 d P
OW12 O 0.6936(14) 0.7206(11) 0.1369(9) 0.119(6) Uiso 0.50 d P
OW13 O 0.2082(14) 0.7057(10) 0.0943(8) 0.110(6) Uiso 0.50 d P
OW14 O 0.8869(18) 0.3816(14) 0.3220(11) 0.153(8) Uiso 0.50 d P
OW15 O 0.1111(18) 0.7581(13) 0.1117(11) 0.156(9) Uiso 0.50 d P

loop_
_atom_type_symbol
_atom_type_description
_atom_type_scat_dispersion_real
_atom_type_scat_dispersion_imag
_atom_type_scat_source
C C 0.0033 0.0016 'International Tables Vol C Tables 4.2.6.8 and 6.1.1.4'
H H 0.0000 0.0000 'International Tables Vol C Tables 4.2.6.8 and 6.1.1.4'
O O 0.0106 0.0060 'International Tables Vol C Tables 4.2.6.8 and 6.1.1.4'
S S 0.1246 0.1234 'International Tables Vol C Tables 4.2.6.8 and 6.1.1.4'
Mo Mo -1.6832 0.6857 'International Tables Vol C Tables 4.2.6.8 and 6.1.1.4'
Cs Cs -0.3680 2.1192 'International Tables Vol C Tables 4.2.6.8 and 6.1.1.4'

loop_
_geom_angle_atom_site_label_1
_geom_angle_atom_site_label_2
_geom_angle_atom_site_label_3
_geom_angle
_geom_angle_site_symmetry_1
_geom_angle_site_symmetry_3
O1 Mo1 O11 98.7(2) . .
O1 Mo1 O12 98.1(2) . .
O11 Mo1 O12 69.5(2) . .
O1 Mo1 S1 102.5(2) . .
O11 Mo1 S1 89.26(13) . .
O12 Mo1 S1 152.44(11) . .
O1 Mo1 S2 101.7(2) . .
O11 Mo1 S2 153.09(12) . .
O12 Mo1 S2 90.26(12) . .
S1 Mo1 S2 103.14(6) . .
O1 Mo1 O22 165.8(2) . .
O11 Mo1 O22 70.4(2) . .
O12 Mo1 O22 69.8(2) . .
S1 Mo1 O22 86.91(12) . .
S2 Mo1 O22 86.28(12) . .
O1 Mo1 Mo2 100.7(2) . .
O11 Mo1 Mo2 139.72(12) . .
O12 Mo1 Mo2 140.48(11) . .
S1 Mo1 Mo2 52.21(4) . .
S2 Mo1 Mo2 52.04(4) . .
O22 Mo1 Mo2 93.50(11) . .
O1 Mo1 Cs2A 36.7(2) . 2_455
O11 Mo1 Cs2A 135.32(12) . 2_455
O12 Mo1 Cs2A 105.69(11) . 2_455
S1 Mo1 Cs2A 101.77(6) . 2_455
S2 Mo1 Cs2A 65.97(7) . 2_455
O22 Mo1 Cs2A 152.08(12) . 2_455
Mo2 Mo1 Cs2A 72.32(3) . 2_455
O1 Mo1 Cs2B 33.8(2) . 2_455
O11 Mo1 Cs2B 132.5(2) . 2_455
O12 Mo1 Cs2B 107.6(2) . 2_455
S1 Mo1 Cs2B 99.7(2) . 2_455
S2 Mo1 Cs2B 69.5(2) . 2_455
O22 Mo1 Cs2B 155.7(2) . 2_455
Mo2 Mo1 Cs2B 73.1(2) . 2_455
Cs2A Mo1 Cs2B 3.8(3) 2_455 2_455
O2 Mo2 O14 109.3(2) . .
O2 Mo2 O13 105.8(2) . .
O14 Mo2 O13 68.6(2) . .
O2 Mo2 S2 105.1(2) . .
O14 Mo2 S2 85.11(13) . .
O13 Mo2 S2 144.52(14) . .
O2 Mo2 S1 103.4(2) . .
O14 Mo2 S1 142.92(15) . .
O13 Mo2 S1 86.20(14) . .
S2 Mo2 S1 103.12(6) . .
O2 Mo2 Mo1 104.4(2) . .
O14 Mo2 Mo1 131.29(14) . .
O13 Mo2 Mo1 132.99(13) . .
S2 Mo2 Mo1 52.22(4) . .
S1 Mo2 Mo1 52.02(4) . .
O2 Mo2 Cs2A 43.4(2) . 2_455
O14 Mo2 Cs2A 116.63(14) . 2_455
O13 Mo2 Cs2A 149.12(14) . 2_455
S2 Mo2 Cs2A 64.04(6) . 2_455
S1 Mo2 Cs2A 99.10(6) . 2_455
Mo1 Mo2 Cs2A 68.80(4) . 2_455
O2 Mo2 Cs2B 41.5(2) . 2_455
O14 Mo2 Cs2B 119.7(2) . 2_455
O13 Mo2 Cs2B 146.9(2) . 2_455
S2 Mo2 Cs2B 66.9(2) . 2_455
S1 Mo2 Cs2B 96.4(2) . 2_455
Mo1 Mo2 Cs2B 68.5(2) . 2_455
Cs2A Mo2 Cs2B 3.6(2) 2_455 2_455
O3 Mo3 O13 107.3(2) . .
O3 Mo3 O14 108.1(2) . .
O13 Mo3 O14 69.0(2) . .
O3 Mo3 S4 106.6(2) . .
O13 Mo3 S4 85.35(14) . .
O14 Mo3 S4 141.59(14) . .
O3 Mo3 S3 105.8(2) . .
O13 Mo3 S3 143.06(14) . .
O14 Mo3 S3 85.48(13) . .
S4 Mo3 S3 100.52(6) . .
O3 Mo3 Mo4 99.2(2) . .
O13 Mo3 Mo4 135.22(13) . .
O14 Mo3 Mo4 134.78(14) . .
S4 Mo3 Mo4 52.29(4) . .
S3 Mo3 Mo4 52.16(4) . .
O3 Mo3 Cs1A 47.2(2) . 1_455
O13 Mo3 Cs1A 149.15(15) . 1_455
O14 Mo3 Cs1A 99.79(14) . 1_455
S4 Mo3 Cs1A 115.86(7) . 1_455
S3 Mo3 Cs1A 58.73(7) . 1_455
Mo4 Mo3 Cs1A 73.36(6) . 1_455
O3 Mo3 Cs1B 49.8(3) . 1_455
O13 Mo3 Cs1B 148.7(3) . 1_455
O14 Mo3 Cs1B 96.0(2) . 1_455
S4 Mo3 Cs1B 119.1(2) . 1_455
S3 Mo3 Cs1B 56.5(2) . 1_455
Mo4 Mo3 Cs1B 74.9(2) . 1_455
Cs1A Mo3 Cs1B 4.1(2) 1_455 1_455
O4 Mo4 O16 102.5(2) . .
O4 Mo4 O15 103.3(2) . .
O16 Mo4 O15 71.4(2) . .
O4 Mo4 S3 105.5(2) . .
O16 Mo4 S3 87.04(13) . .
O15 Mo4 S3 147.03(13) . .
O4 Mo4 S4 105.2(2) . .
O16 Mo4 S4 148.24(13) . .
O15 Mo4 S4 87.28(14) . .
S3 Mo4 S4 100.12(6) . .
O4 Mo4 Mo3 97.86(15) . .
O16 Mo4 Mo3 138.03(13) . .
O15 Mo4 Mo3 137.96(13) . .
S3 Mo4 Mo3 52.04(4) . .
S4 Mo4 Mo3 51.98(4) . .
O4 Mo4 Cs1A 49.8(2) . 1_455
O16 Mo4 Cs1A 98.79(13) . 1_455
O15 Mo4 Cs1A 149.91(14) . 1_455
S3 Mo4 Cs1A 55.71(7) . 1_455
S4 Mo4 Cs1A 110.86(7) . 1_455
Mo3 Mo4 Cs1A 67.83(6) . 1_455
O5 Mo5 O15 99.9(2) . .
O5 Mo5 O16 99.4(2) . .
O15 Mo5 O16 70.0(2) . .
O5 Mo5 O24 170.9(2) . .
O15 Mo5 O24 73.2(2) . .
O16 Mo5 O24 72.9(2) . .
O5 Mo5 S5 101.5(2) . .
O15 Mo5 S5 151.82(13) . .
O16 Mo5 S5 88.56(13) . .
O24 Mo5 S5 83.39(12) . .
O5 Mo5 S6 101.6(2) . .
O15 Mo5 S6 88.09(13) . .
O16 Mo5 S6 151.86(13) . .
O24 Mo5 S6 84.24(13) . .
S5 Mo5 S6 105.20(6) . .
O5 Mo5 Mo6 106.4(2) . .
O15 Mo5 Mo6 135.81(13) . .
O16 Mo5 Mo6 136.56(13) . .
O24 Mo5 Mo6 82.60(12) . .
S5 Mo5 Mo6 52.77(4) . .
S6 Mo5 Mo6 52.53(4) . .
O5 Mo5 Cs2A 42.4(2) . .
O15 Mo5 Cs2A 74.86(13) . .
O16 Mo5 Cs2A 120.42(14) . .
O24 Mo5 Cs2A 137.38(13) . .
S5 Mo5 Cs2A 133.10(6) . .
S6 Mo5 Cs2A 67.21(6) . .
Mo6 Mo5 Cs2A 101.98(4) . .
O5 Mo5 Cs2B 40.2(2) . .
O15 Mo5 Cs2B 76.7(2) . .
O16 Mo5 Cs2B 120.2(2) . .
O24 Mo5 Cs2B 139.8(2) . .
S5 Mo5 Cs2B 131.1(2) . .
S6 Mo5 Cs2B 68.6(2) . .
Mo6 Mo5 Cs2B 101.7(2) . .
Cs2A Mo5 Cs2B 2.4(2) . .
O5 Mo5 Cs1B 49.9(3) . 3_565
O15 Mo5 Cs1B 149.6(3) . 3_565
O16 Mo5 Cs1B 113.2(2) . 3_565
O24 Mo5 Cs1B 137.2(2) . 3_565
S5 Mo5 Cs1B 55.5(2) . 3_565
S6 Mo5 Cs1B 94.7(2) . 3_565
Mo6 Mo5 Cs1B 64.1(2) . 3_565
Cs2A Mo5 Cs1B 78.4(2) . 3_565
Cs2B Mo5 Cs1B 76.3(3) . 3_565
O5 Mo5 Cs1A 52.5(2) . 3_565
O15 Mo5 Cs1A 152.39(14) . 3_565
O16 Mo5 Cs1A 110.16(13) . 3_565
O24 Mo5 Cs1A 134.17(13) . 3_565
S5 Mo5 Cs1A 51.78(6) . 3_565
S6 Mo5 Cs1A 97.48(7) . 3_565
Mo6 Mo5 Cs1A 63.94(6) . 3_565
Cs2A Mo5 Cs1A 82.41(6) . 3_565
Cs2B Mo5 Cs1A 80.2(2) . 3_565
Cs1B Mo5 Cs1A 4.2(2) 3_565 3_565
O6 Mo6 O17 99.7(2) . .
O6 Mo6 O18 100.2(2) . .
O17 Mo6 O18 68.7(2) . .
O6 Mo6 O23 170.3(2) . .
O17 Mo6 O23 72.3(2) . .
O18 Mo6 O23 72.0(2) . .
O6 Mo6 S6 101.7(2) . .
O17 Mo6 S6 89.61(13) . .
O18 Mo6 S6 151.44(12) . .
O23 Mo6 S6 84.04(13) . .
O6 Mo6 S5 101.7(2) . .
O17 Mo6 S5 150.94(13) . .
O18 Mo6 S5 88.23(12) . .
O23 Mo6 S5 84.13(12) . .
S6 Mo6 S5 104.91(6) . .
O6 Mo6 Mo5 106.66(15) . .
O17 Mo6 Mo5 137.11(12) . .
O18 Mo6 Mo5 135.62(11) . .
O23 Mo6 Mo5 83.07(11) . .
S6 Mo6 Mo5 52.61(4) . .
S5 Mo6 Mo5 52.41(4) . .
O6 Mo6 Cs1A 54.4(2) . .
O17 Mo6 Cs1A 53.53(13) . .
O18 Mo6 Cs1A 59.08(12) . .
O23 Mo6 Cs1A 115.85(13) . .
S6 Mo6 Cs1A 122.64(6) . .
S5 Mo6 Cs1A 129.01(7) . .
Mo5 Mo6 Cs1A 160.79(6) . .
O6 Mo6 Cs1B 55.9(3) . .
O17 Mo6 Cs1B 55.5(3) . .
O18 Mo6 Cs1B 54.9(2) . .
O23 Mo6 Cs1B 114.4(3) . .
S6 Mo6 Cs1B 127.4(2) . .
S5 Mo6 Cs1B 124.9(2) . .
Mo5 Mo6 Cs1B 162.5(3) . .
Cs1A Mo6 Cs1B 4.7(2) . .
O6 Mo6 Cs1B 40.1(3) . 3_565
O17 Mo6 Cs1B 139.0(3) . 3_565
O18 Mo6 Cs1B 104.7(2) . 3_565
O23 Mo6 Cs1B 146.5(2) . 3_565
S6 Mo6 Cs1B 103.9(2) . 3_565
S5 Mo6 Cs1B 62.4(2) . 3_565
Mo5 Mo6 Cs1B 76.9(2) . 3_565
Cs1A Mo6 Cs1B 87.6(2) . 3_565
Cs1B Mo6 Cs1B 86.9(4) . 3_565
O6 Mo6 Cs1A 42.7(2) . 3_565
O17 Mo6 Cs1A 140.24(13) . 3_565
O18 Mo6 Cs1A 100.85(12) . 3_565
O23 Mo6 Cs1A 143.13(13) . 3_565
S6 Mo6 Cs1A 107.67(7) . 3_565
S5 Mo6 Cs1A 59.22(7) . 3_565
Mo5 Mo6 Cs1A 77.72(7) . 3_565
Cs1A Mo6 Cs1A 87.68(10) . 3_565
Cs1B Mo6 Cs1A 86.6(3) . 3_565
Cs1B Mo6 Cs1A 4.6(2) 3_565 3_565
O7 Mo7 O17 98.5(2) . .
O7 Mo7 O18 97.7(2) . .
O17 Mo7 O18 69.1(2) . .
O7 Mo7 S8 103.3(2) . .
O17 Mo7 S8 151.55(12) . .
O18 Mo7 S8 89.94(13) . .
O7 Mo7 S7 105.0(2) . .
O17 Mo7 S7 91.04(12) . .
O18 Mo7 S7 151.88(12) . .
S8 Mo7 S7 100.59(6) . .
O7 Mo7 O23 163.0(2) . .
O17 Mo7 O23 68.1(2) . .
O18 Mo7 O23 68.2(2) . .
S8 Mo7 O23 86.63(12) . .
S7 Mo7 O23 86.34(12) . .
O7 Mo7 Mo8 96.2(2) . .
O17 Mo7 Mo8 142.92(12) . .
O18 Mo7 Mo8 141.82(12) . .
S8 Mo7 Mo8 52.19(4) . .
S7 Mo7 Mo8 52.19(4) . .
O23 Mo7 Mo8 100.84(10) . .
O7 Mo7 Cs1B 51.5(3) . .
O17 Mo7 Cs1B 57.1(3) . .
O18 Mo7 Cs1B 56.5(3) . .
S8 Mo7 Cs1B 126.8(2) . .
S7 Mo7 Cs1B 129.0(2) . .
O23 Mo7 Cs1B 111.5(3) . .
Mo8 Mo7 Cs1B 147.7(3) . .
O7 Mo7 Cs1A 52.9(2) . .
O17 Mo7 Cs1A 53.19(13) . .
O18 Mo7 Cs1A 58.75(13) . .
S8 Mo7 Cs1A 131.48(7) . .
S7 Mo7 Cs1A 124.81(7) . .
O23 Mo7 Cs1A 110.25(12) . .
Mo8 Mo7 Cs1A 148.69(7) . .
Cs1B Mo7 Cs1A 4.7(3) . .
O8 Mo8 O20 104.5(2) . .
O8 Mo8 O19 101.8(2) . .
O20 Mo8 O19 70.5(2) . .
O8 Mo8 S8 106.0(2) . .
O20 Mo8 S8 86.45(13) . .
O19 Mo8 S8 147.61(13) . .
O8 Mo8 S7 106.5(2) . .
O20 Mo8 S7 144.41(13) . .
O19 Mo8 S7 86.25(13) . .
S8 Mo8 S7 101.38(6) . .
O8 Mo8 Mo7 99.6(2) . .
O20 Mo8 Mo7 137.04(13) . .
O19 Mo8 Mo7 137.68(13) . .
S8 Mo8 Mo7 52.60(4) . .
S7 Mo8 Mo7 52.63(4) . .
O8 Mo8 Cs2A 46.0(2) . 2
O20 Mo8 Cs2A 82.10(13) . 2
O19 Mo8 Cs2A 56.41(13) . 2
S8 Mo8 Cs2A 144.29(7) . 2
S7 Mo8 Cs2A 107.57(6) . 2
Mo7 Mo8 Cs2A 138.10(4) . 2
O8 Mo8 Cs2B 49.0(3) . 2
O20 Mo8 Cs2B 82.5(2) . 2
O19 Mo8 Cs2B 53.1(2) . 2
S8 Mo8 Cs2B 147.8(2) . 2
S7 Mo8 Cs2B 105.2(2) . 2
Mo7 Mo8 Cs2B 138.8(2) . 2
Cs2A Mo8 Cs2B 3.6(3) 2 2
O9 Mo9 O20 102.2(2) . .
O9 Mo9 O19 98.0(2) . .
O20 Mo9 O19 69.2(2) . .
O9 Mo9 S9 101.0(2) . .
O20 Mo9 S9 90.19(12) . .
O19 Mo9 S9 154.56(13) . .
O9 Mo9 S10 101.6(2) . .
O20 Mo9 S10 149.00(13) . .
O19 Mo9 S10 88.08(12) . .
S9 Mo9 S10 104.40(6) . .
O9 Mo9 O21 174.3(2) . .
O20 Mo9 O21 74.3(2) . .
O19 Mo9 O21 76.6(2) . .
S9 Mo9 O21 83.7(2) . .
S10 Mo9 O21 80.2(2) . .
O9 Mo9 Mo10 104.6(2) . .
O20 Mo9 Mo10 137.20(12) . .
O19 Mo9 Mo10 137.19(12) . .
S9 Mo9 Mo10 52.39(4) . .
S10 Mo9 Mo10 52.23(4) . .
O21 Mo9 Mo10 80.83(13) . .
O9 Mo9 Cs2B 43.0(2) . 2
O20 Mo9 Cs2B 84.2(2) . 2
O19 Mo9 Cs2B 55.1(2) . 2
S9 Mo9 Cs2B 140.2(2) . 2
S10 Mo9 Cs2B 100.3(2) . 2
O21 Mo9 Cs2B 131.5(2) . 2
Mo10 Mo9 Cs2B 137.2(2) . 2
O9 Mo9 Cs2A 43.2(2) . 2
O20 Mo9 Cs2A 80.50(13) . 2
O19 Mo9 Cs2A 55.32(12) . 2
S9 Mo9 Cs2A 138.06(6) . 2
S10 Mo9 Cs2A 104.23(7) . 2
O21 Mo9 Cs2A 131.14(14) . 2
Mo10 Mo9 Cs2A 140.33(5) . 2
Cs2B Mo9 Cs2A 4.0(3) 2 2
O10 Mo10 O11 99.9(2) . .
O10 Mo10 O12 102.0(2) . .
O11 Mo10 O12 69.2(2) . .
O10 Mo10 S10 101.2(2) . .
O11 Mo10 S10 88.91(12) . .
O12 Mo10 S10 150.41(12) . .
O10 Mo10 S9 103.0(2) . .
O11 Mo10 S9 150.43(12) . .
O12 Mo10 S9 87.72(12) . .
S10 Mo10 S9 104.65(6) . .
O10 Mo10 O22 169.2(2) . .
O11 Mo10 O22 70.6(2) . .
O12 Mo10 O22 70.2(2) . .
S10 Mo10 O22 84.09(12) . .
S9 Mo10 O22 84.58(12) . .
O10 Mo10 Mo9 106.0(2) . .
O11 Mo10 Mo9 136.65(12) . .
O12 Mo10 Mo9 135.10(11) . .
S10 Mo10 Mo9 52.56(4) . .
S9 Mo10 Mo9 52.31(4) . .
O22 Mo10 Mo9 84.77(11) . .
Mo1 S1 Mo2 75.77(5) . .
Mo2 S2 Mo1 75.74(5) . .
Mo2 S2 Cs2A 83.77(6) . 2_455
Mo1 S2 Cs2A 81.18(7) . 2_455
Mo2 S2 Cs2B 81.6(2) . 2_455
Mo1 S2 Cs2B 78.3(2) . 2_455
Cs2A S2 Cs2B 3.3(2) 2_455 2_455
Mo3 S3 Mo4 75.80(5) . .
Mo3 S3 Cs1A 87.91(8) . 1_455
Mo4 S3 Cs1A 92.12(7) . 1_455
Mo3 S3 Cs1B 91.2(3) . 1_455
Mo4 S3 Cs1B 96.9(2) . 1_455
Cs1A S3 Cs1B 5.3(3) 1_455 1_455
Mo3 S4 Mo4 75.73(5) . .
Mo5 S5 Mo6 74.82(5) . .
Mo5 S5 Cs1A 97.08(8) . 3_565
Mo6 S5 Cs1A 86.15(8) . 3_565
Mo5 S5 Cs1B 92.4(2) . 3_565
Mo6 S5 Cs1B 82.6(3) . 3_565
Cs1A S5 Cs1B 5.2(3) 3_565 3_565
Mo6 S6 Mo5 74.86(5) . .
Mo6 S6 Cs2A 121.70(7) . .
Mo5 S6 Cs2A 79.20(6) . .
Mo6 S6 Cs2B 120.0(2) . .
Mo5 S6 Cs2B 79.7(2) . .
Cs2A S6 Cs2B 2.1(2) . .
Mo8 S7 Mo7 75.18(5) . .
Mo8 S8 Mo7 75.21(5) . .
Mo9 S9 Mo10 75.30(5) . .
Mo9 S9 Cs1A 137.06(9) . 2
Mo10 S9 Cs1A 125.04(9) . 2
Mo9 S9 Cs1B 135.8(3) . 2
Mo10 S9 Cs1B 124.4(2) . 2
Cs1A S9 Cs1B 1.6(3) 2 2
Mo10 S10 Mo9 75.21(5) . .
Mo1 O1 Cs2B 128.1(3) . 2_455
Mo1 O1 Cs2A 124.1(2) . 2_455
Cs2B O1 Cs2A 5.3(4) 2_455 2_455
Mo2 O2 Cs2A 116.1(2) . 2_455
Mo2 O2 Cs2B 118.8(3) . 2_455
Cs2A O2 Cs2B 4.9(3) 2_455 2_455
Mo3 O3 Cs1A 111.0(2) . 1_455
Mo3 O3 Cs1B 108.8(4) . 1_455
Cs1A O3 Cs1B 4.5(3) 1_455 1_455
Mo4 O4 Cs1A 108.8(2) . 1_455
Mo4 O4 Cs1B 106.2(3) . 1_455
Cs1A O4 Cs1B 3.4(3) 1_455 1_455
Mo5 O5 Cs2A 115.7(2) . .
Mo5 O5 Cs2B 119.9(3) . .
Cs2A O5 Cs2B 4.4(3) . .
Mo5 O5 Cs1B 108.3(3) . 3_565
Cs2A O5 Cs1B 108.7(3) . 3_565
Cs2B O5 Cs1B 105.6(4) . 3_565
Mo5 O5 Cs1A 105.8(2) . 3_565
Cs2A O5 Cs1A 113.3(2) . 3_565
Cs2B O5 Cs1A 110.2(3) . 3_565
Cs1B O5 Cs1A 4.7(3) 3_565 3_565
Mo6 O6 Cs1B 118.3(4) . 3_565
Mo6 O6 Cs1A 115.5(2) . 3_565
Cs1B O6 Cs1A 5.8(3) 3_565 3_565
Mo6 O6 Cs1A 101.1(2) . .
Cs1B O6 Cs1A 125.0(4) 3_565 .
Cs1A O6 Cs1A 122.6(2) 3_565 .
Mo6 O6 Cs1B 99.6(3) . .
Cs1B O6 Cs1B 122.2(4) 3_565 .
Cs1A O6 Cs1B 119.3(3) 3_565 .
Cs1A O6 Cs1B 5.6(3) . .
Mo7 O7 Cs1B 104.1(4) . .
Mo7 O7 Cs1A 103.1(2) . .
Cs1B O7 Cs1A 5.6(3) . .
Mo8 O8 Cs2A 111.0(2) . 2
Mo8 O8 Cs2B 108.3(3) . 2
Cs2A O8 Cs2B 3.7(3) 2 2
Mo9 O9 Cs2B 115.0(3) . 2
Mo9 O9 Cs2A 114.8(2) . 2
Cs2B O9 Cs2A 5.3(4) 2 2
Mo1 O11 Mo10 102.2(2) . .
Mo1 O12 Mo10 100.5(2) . .
Mo3 O13 Mo2 110.8(2) . .
Mo3 O14 Mo2 111.3(2) . .
Mo4 O15 Mo5 107.2(2) . .
Mo4 O16 Mo5 106.5(2) . .
Mo6 O17 Mo7 103.4(2) . .
Mo6 O17 Cs1A 95.1(2) . .
Mo7 O17 Cs1A 95.5(2) . .
Mo6 O17 Cs1B 93.1(4) . .
Mo7 O17 Cs1B 90.8(3) . .
Cs1A O17 Cs1B 5.7(3) . .
Mo7 O18 Mo6 102.7(2) . .
Mo7 O18 Cs1B 91.4(3) . .
Mo6 O18 Cs1B 93.4(3) . .
Mo7 O18 Cs1A 89.81(15) . .
Mo6 O18 Cs1A 89.1(2) . .
Cs1B O18 Cs1A 5.1(3) . .
Mo8 O19 Mo9 109.2(2) . .
Mo8 O19 Cs2B 97.2(3) . 2
Mo9 O19 Cs2B 93.8(3) . 2
Mo8 O19 Cs2A 92.7(2) . 2
Mo9 O19 Cs2A 93.6(2) . 2
Cs2B O19 Cs2A 4.8(3) 2 2
Mo8 O20 Mo9 111.0(2) . .
C5 O21 Mo9 127.0(6) . .
C5 O22 Mo10 121.9(5) . .
C5 O22 Mo1 149.0(5) . .
Mo10 O22 Mo1 88.11(14) . .
C1 O23 Mo6 123.3(5) . .
C1 O23 Mo7 151.2(5) . .
Mo6 O23 Mo7 85.31(14) . .
C1 O24 Mo5 126.2(5) . .
O24 C1 O23 124.7(7) . .
O24 C1 C2B 115.6(8) . .
O23 C1 C2B 119.1(8) . .
O24 C1 C2A 115.0(9) . .
O23 C1 C2A 117.1(9) . .
C2B C1 C2A 27.6(7) . .
C2B C2A C3B 124.8(24) . .
C2B C2A C1 73.8(18) . .
C3B C2A C1 143.7(19) . .
C2B C2A C3A 29.0(15) . .
C3B C2A C3A 95.8(16) . .
C1 C2A C3A 97.0(13) . .
C2B C3A C2A 21.3(11) . .
C2B C3A C4A 118.1(19) . .
C2A C3A C4A 98.2(16) . .
C2B C3A C3B 51.7(12) . .
C2A C3A C3B 30.4(8) . .
C4A C3A C3B 69.1(13) . .
C4B C4A C5 66.7(13) . .
C4B C4A C3A 112.9(22) . .
C5 C4A C3A 119.2(16) . .
C4B C4A C3B 50.2(15) . .
C5 C4A C3B 91.4(12) . .
C3A C4A C3B 62.8(11) . .
C2A C2B C3A 129.7(24) . .
C2A C2B C1 78.5(17) . .
C3A C2B C1 135.9(17) . .
C2A C2B C3B 31.8(15) . .
C3A C2B C3B 97.9(15) . .
C1 C2B C3B 104.8(10) . .
C2A C3B C2B 23.3(11) . .
C2A C3B C4B 133.4(18) . .
C2B C3B C4B 111.5(12) . .
C2A C3B C3A 53.8(12) . .
C2B C3B C3A 30.4(7) . .
C4B C3B C3A 82.8(11) . .
C2A C3B C4A 100.1(16) . .
C2B C3B C4A 77.3(10) . .
C4B C3B C4A 34.7(9) . .
C3A C3B C4A 48.1(7) . .
C4A C4B C5 69.8(14) . .
C4A C4B C3B 95.2(18) . .
C5 C4B C3B 113.5(13) . .
O22 C5 O21 124.4(8) . .
O22 C5 C4B 114.1(10) . .
O21 C5 C4B 119.9(10) . .
O22 C5 C4A 112.4(11) . .
O21 C5 C4A 115.1(11) . .
C4B C5 C4A 43.5(11) . .
O6 Cs1A O17 106.0(2) 3_565 .
O6 Cs1A O7 122.1(2) 3_565 .
O17 Cs1A O7 52.23(13) . .
O6 Cs1A O3 168.5(2) 3_565 1_655
O17 Cs1A O3 66.23(13) . 1_655
O7 Cs1A O3 60.74(14) . 1_655
O6 Cs1A O6 57.4(2) 3_565 .
O17 Cs1A O6 52.58(12) . .
O7 Cs1A O6 96.6(2) . .
O3 Cs1A O6 112.1(2) 1_655 .
O6 Cs1A O18 77.58(14) 3_565 .
O17 Cs1A O18 41.61(11) . .
O7 Cs1A O18 50.19(12) . .
O3 Cs1A O18 99.5(2) 1_655 .
O6 Cs1A O18 51.37(12) . .
O6 Cs1A O4 121.5(2) 3_565 1_655
O17 Cs1A O4 114.6(2) . 1_655
O7 Cs1A O4 116.0(2) . 1_655
O3 Cs1A O4 58.69(13) 1_655 1_655
O6 Cs1A O4 123.5(2) . 1_655
O18 Cs1A O4 155.8(2) . 1_655
O6 Cs1A S5 56.43(11) 3_565 3_565
O17 Cs1A S5 141.1(2) . 3_565
O7 Cs1A S5 166.1(2) . 3_565
O3 Cs1A S5 123.95(14) 1_655 3_565
O6 Cs1A S5 93.21(14) . 3_565
O18 Cs1A S5 133.4(2) . 3_565
O4 Cs1A S5 65.55(10) 1_655 3_565
O6 Cs1A OW13 86.8(3) 3_565 .
O17 Cs1A OW13 99.7(3) . .
O7 Cs1A OW13 54.7(3) . .
O3 Cs1A OW13 102.6(3) 1_655 .
O6 Cs1A OW13 113.1(3) . .
O18 Cs1A OW13 68.2(3) . .
O4 Cs1A OW13 123.4(3) 1_655 .
S5 Cs1A OW13 112.2(3) 3_565 .
O6 Cs1A S3 135.5(2) 3_565 1_655
O17 Cs1A S3 115.6(2) . 1_655
O7 Cs1A S3 76.12(12) . 1_655
O3 Cs1A S3 55.15(11) 1_655 1_655
O6 Cs1A S3 167.1(2) . 1_655
O18 Cs1A S3 124.95(14) . 1_655
O4 Cs1A S3 53.59(10) 1_655 1_655
S5 Cs1A S3 95.90(11) 3_565 1_655
OW13 Cs1A S3 71.6(3) . 1_655
O6 Cs1A O5 67.80(14) 3_565 3_565
O17 Cs1A O5 160.8(2) . 3_565
O7 Cs1A O5 114.3(2) . 3_565
O3 Cs1A O5 122.4(2) 1_655 3_565
O6 Cs1A O5 125.2(2) . 3_565
O18 Cs1A O5 119.96(14) . 3_565
O4 Cs1A O5 83.00(14) 1_655 3_565
S5 Cs1A O5 51.77(10) 3_565 3_565
OW13 Cs1A O5 62.5(3) . 3_565
S3 Cs1A O5 67.70(11) 1_655 3_565
O6 Cs1A S9 96.13(14) 3_565 2_545
O17 Cs1A S9 77.99(12) . 2_545
O7 Cs1A S9 122.1(2) . 2_545
O3 Cs1A S9 74.37(11) 1_655 2_545
O6 Cs1A S9 67.41(11) . 2_545
O18 Cs1A S9 110.80(14) . 2_545
O4 Cs1A S9 56.28(9) 1_655 2_545
S5 Cs1A S9 70.85(8) 3_565 2_545
OW13 Cs1A S9 176.7(3) . 2_545
S3 Cs1A S9 107.20(10) 1_655 2_545
O5 Cs1A S9 120.09(14) 3_565 2_545
O1 Cs2A O9 156.4(2) 2_445 2_545
O1 Cs2A O5 88.15(15) 2_445 .
O9 Cs2A O5 83.17(14) 2_545 .
O1 Cs2A O8 115.97(14) 2_445 2_545
O9 Cs2A O8 87.62(14) 2_545 2_545
O5 Cs2A O8 107.5(2) . 2_545
O1 Cs2A O2 68.33(13) 2_445 2_445
O9 Cs2A O2 130.15(14) 2_545 2_445
O5 Cs2A O2 139.6(2) . 2_445
O8 Cs2A O2 60.07(13) 2_545 2_445
O1 Cs2A O19 142.43(14) 2_445 2_545
O9 Cs2A O19 52.78(12) 2_545 2_545
O5 Cs2A O19 128.98(14) . 2_545
O8 Cs2A O19 53.66(11) 2_545 2_545
O2 Cs2A O19 77.40(11) 2_445 2_545
O1 Cs2A OW10 89.4(3) 2_445 4_465
O9 Cs2A OW10 79.3(3) 2_545 4_465
O5 Cs2A OW10 129.1(3) . 4_465
O8 Cs2A OW10 119.0(3) 2_545 4_465
O2 Cs2A OW10 84.6(3) 2_445 4_465
O19 Cs2A OW10 72.1(3) 2_545 4_465
O1 Cs2A OW13 102.3(3) 2_445 3_565
O9 Cs2A OW13 54.1(3) 2_545 3_565
O5 Cs2A OW13 69.7(3) . 3_565
O8 Cs2A OW13 141.6(3) 2_545 3_565
O2 Cs2A OW13 145.3(4) 2_445 3_565
O19 Cs2A OW13 97.0(3) 2_545 3_565
OW10 Cs2A OW13 61.3(4) 4_465 3_565
O1 Cs2A S6 125.95(14) 2_445 .
O9 Cs2A S6 63.73(11) 2_545 .
O5 Cs2A S6 52.31(10) . .
O8 Cs2A S6 59.41(11) 2_545 .
O2 Cs2A S6 116.31(13) 2_445 .
O19 Cs2A S6 82.66(10) 2_545 .
OW10 Cs2A S6 142.9(3) 4_465 .
OW13 Cs2A S6 96.5(3) 3_565 .
O1 Cs2A S2 51.65(10) 2_445 2_445
O9 Cs2A S2 149.02(15) 2_545 2_445
O5 Cs2A S2 87.72(12) . 2_445
O8 Cs2A S2 67.01(10) 2_545 2_445
O2 Cs2A S2 51.86(9) 2_445 2_445
O19 Cs2A S2 115.92(10) 2_545 2_445
OW10 Cs2A S2 127.8(3) 4_465 2_445
OW13 Cs2A S2 147.0(3) 3_565 2_445
S6 Cs2A S2 87.36(8) . 2_445
O1 Cs2A Mo8 133.49(11) 2_445 2_545
O9 Cs2A Mo8 69.52(10) 2_545 2_545
O5 Cs2A Mo8 117.23(13) . 2_545
O8 Cs2A Mo8 22.99(8) 2_545 2_545
O2 Cs2A Mo8 67.56(9) 2_445 2_545
O19 Cs2A Mo8 30.92(8) 2_545 2_545
OW10 Cs2A Mo8 100.5(3) 4_465 2_545
OW13 Cs2A Mo8 122.4(3) 3_565 2_545
S6 Cs2A Mo8 64.93(6) . 2_545
S2 Cs2A Mo8 88.90(7) 2_445 2_545
O1 Cs2A Mo9 166.6(2) 2_445 2_545
O9 Cs2A Mo9 21.97(9) 2_545 2_545
O5 Cs2A Mo9 101.32(11) . 2_545
O8 Cs2A Mo9 70.46(9) 2_545 2_545
O2 Cs2A Mo9 108.38(9) 2_445 2_545
O19 Cs2A Mo9 31.04(8) 2_545 2_545
OW10 Cs2A Mo9 77.3(3) 4_465 2_545
OW13 Cs2A Mo9 72.7(3) 3_565 2_545
S6 Cs2A Mo9 67.40(5) . 2_545
S2 Cs2A Mo9 137.27(9) 2_445 2_545
Mo8 Cs2A Mo9 49.69(3) 2_545 2_545
O6 Cs1B O7 130.5(5) 3_565 .
O6 Cs1B OW13 94.8(5) 3_565 .
O7 Cs1B OW13 58.7(4) . .
O6 Cs1B O18 81.7(4) 3_565 .
O7 Cs1B O18 52.3(3) . .
OW13 Cs1B O18 73.7(4) . .
O6 Cs1B O17 107.0(5) 3_565 .
O7 Cs1B O17 52.4(3) . .
OW13 Cs1B O17 104.6(5) . .
O18 Cs1B O17 42.2(2) . .
O6 Cs1B O6 57.8(4) 3_565 .
O7 Cs1B O6 97.7(4) . .
OW13 Cs1B O6 120.2(6) . .
O18 Cs1B O6 52.2(3) . .
O17 Cs1B O6 51.5(3) . .
O6 Cs1B O3 159.6(6) 3_565 1_655
O7 Cs1B O3 59.6(3) . 1_655
OW13 Cs1B O3 104.9(6) . 1_655
O18 Cs1B O3 98.5(4) . 1_655
O17 Cs1B O3 63.2(3) . 1_655
O6 Cs1B O3 106.2(4) . 1_655
O6 Cs1B O5 71.3(4) 3_565 3_565
O7 Cs1B O5 121.7(5) . 3_565
OW13 Cs1B O5 67.2(4) . 3_565
O18 Cs1B O5 129.4(5) . 3_565
O17 Cs1B O5 171.1(5) . 3_565
O6 Cs1B O5 128.7(6) . 3_565
O3 Cs1B O5 121.3(5) 1_655 3_565
O6 Cs1B S5 56.3(3) 3_565 3_565
O7 Cs1B S5 171.1(6) . 3_565
OW13 Cs1B S5 118.0(6) . 3_565
O18 Cs1B S5 136.1(6) . 3_565
O17 Cs1B S5 134.3(5) . 3_565
O6 Cs1B S5 91.0(4) . 3_565
O3 Cs1B S5 116.2(4) 1_655 3_565
O5 Cs1B S5 52.4(2) 3_565 3_565
O6 Cs1B S3 140.0(5) 3_565 1_655
O7 Cs1B S3 77.1(4) . 1_655
OW13 Cs1B S3 74.8(5) . 1_655
O18 Cs1B S3 129.0(5) . 1_655
O17 Cs1B S3 113.0(5) . 1_655
O6 Cs1B S3 159.0(5) . 1_655
O3 Cs1B S3 53.5(3) 1_655 1_655
O5 Cs1B S3 69.1(3) 3_565 1_655
S5 Cs1B S3 94.2(4) 3_565 1_655
O6 Cs1B O4 117.4(5) 3_565 1_655
O7 Cs1B O4 112.0(5) . 1_655
OW13 Cs1B O4 124.8(6) . 1_655
O18 Cs1B O4 148.7(5) . 1_655
O17 Cs1B O4 106.6(4) . 1_655
O6 Cs1B O4 114.9(4) . 1_655
O3 Cs1B O4 54.7(3) 1_655 1_655
O5 Cs1B O4 81.6(3) 3_565 1_655
S5 Cs1B O4 62.2(2) 3_565 1_655
S3 Cs1B O4 51.4(2) 1_655 1_655
O6 Cs1B Mo7 113.8(5) 3_565 .
O7 Cs1B Mo7 24.37(14) . .
OW13 Cs1B Mo7 72.8(4) . .
O18 Cs1B Mo7 32.1(2) . .
O17 Cs1B Mo7 32.1(2) . .
O6 Cs1B Mo7 73.3(3) . .
O3 Cs1B Mo7 68.3(3) 1_655 .
O5 Cs1B Mo7 140.0(4) 3_565 .
S5 Cs1B Mo7 164.2(5) 3_565 .
S3 Cs1B Mo7 100.0(4) 1_655 .
O4 Cs1B Mo7 122.7(4) 1_655 .
O1 Cs2B O9 161.1(5) 2_445 2_545
O1 Cs2B OW10 95.4(5) 2_445 4_465
O9 Cs2B OW10 84.0(5) 2_545 4_465
O1 Cs2B O5 86.1(3) 2_445 .
O9 Cs2B O5 81.0(3) 2_545 .
OW10 Cs2B O5 134.3(5) 4_465 .
O1 Cs2B OW13 106.7(5) 2_445 3_565
O9 Cs2B OW13 55.8(4) 2_545 3_565
OW10 Cs2B OW13 65.9(5) 4_465 3_565
O5 Cs2B OW13 69.9(4) . 3_565
O1 Cs2B O8 111.4(4) 2_445 2_545
O9 Cs2B O8 84.5(3) 2_545 2_545
OW10 Cs2B O8 121.6(5) 4_465 2_545
O5 Cs2B O8 99.7(4) . 2_545
OW13 Cs2B O8 139.7(5) 3_565 2_545
O1 Cs2B O2 68.6(3) 2_445 2_445
O9 Cs2B O2 130.3(4) 2_545 2_445
OW10 Cs2B O2 89.0(4) 4_465 2_445
O5 Cs2B O2 132.6(5) . 2_445
OW13 Cs2B O2 154.3(6) 3_565 2_445
O8 Cs2B O2 58.1(2) 2_545 2_445
O1 Cs2B O19 145.1(4) 2_445 2_545
O9 Cs2B O19 53.0(2) 2_545 2_545
OW10 Cs2B O19 75.8(4) 4_465 2_545
O5 Cs2B O19 124.4(4) . 2_545
OW13 Cs2B O19 100.4(5) 3_565 2_545
O8 Cs2B O19 52.3(2) 2_545 2_545
O2 Cs2B O19 77.5(3) 2_445 2_545
O1 Cs2B OW6 47.7(2) 2_445 4_465
O9 Cs2B OW6 126.4(5) 2_545 4_465
OW10 Cs2B OW6 48.3(4) 4_465 4_465
O5 Cs2B OW6 112.9(4) . 4_465
OW13 Cs2B OW6 79.9(5) 3_565 4_465
O8 Cs2B OW6 137.0(4) 2_545 4_465
O2 Cs2B OW6 79.0(3) 2_445 4_465
O19 Cs2B OW6 119.0(4) 2_545 4_465
O1 Cs2B Mo9 175.0(5) 2_445 2_545
O9 Cs2B Mo9 21.97(13) 2_545 2_545
OW10 Cs2B Mo9 80.4(4) 4_465 2_545
O5 Cs2B Mo9 98.9(3) . 2_545
OW13 Cs2B Mo9 74.3(4) 3_565 2_545
O8 Cs2B Mo9 69.0(2) 2_545 2_545
O2 Cs2B Mo9 108.3(3) 2_445 2_545
O19 Cs2B Mo9 31.10(14) 2_545 2_545
OW6 Cs2B Mo9 128.5(4) 4_465 2_545
O1 Cs2B S2 49.6(2) 2_445 2_445
O9 Cs2B S2 140.7(5) 2_545 2_445
OW10 Cs2B S2 131.1(5) 4_465 2_445
O5 Cs2B S2 82.9(3) . 2_445
OW13 Cs2B S2 146.0(5) 3_565 2_445
O8 Cs2B S2 63.3(3) 2_545 2_445
O2 Cs2B S2 50.0(2) 2_445 2_445
O19 Cs2B S2 112.0(3) 2_545 2_445
OW6 Cs2B S2 92.8(3) 4_465 2_445
Mo9 Cs2B S2 131.8(4) 2_545 2_445
O1 Cs2B S6 119.3(4) 2_445 .
O9 Cs2B S6 60.6(3) 2_545 .
OW10 Cs2B S6 144.4(5) 4_465 .
O5 Cs2B S6 48.9(2) . .
OW13 Cs2B S6 94.5(4) 3_565 .
O8 Cs2B S6 55.4(2) 2_545 .
O2 Cs2B S6 110.0(4) 2_445 .
O19 Cs2B S6 79.2(3) 2_545 .
OW6 Cs2B S6 161.5(4) 4_465 .
Mo9 Cs2B S6 65.3(2) 2_545 .
S2 Cs2B S6 82.0(3) 2_445 .
Cs2B OW10 Cs2A 1.1(3) 4_666 4_666
OW15 OW13 Cs1B 120.3(12) . .
OW15 OW13 Cs2B 107.6(12) . 3_565
Cs1B OW13 Cs2B 111.5(7) . 3_565
OW15 OW13 Cs2A 110.1(11) . 3_565
Cs1B OW13 Cs2A 107.5(6) . 3_565
Cs2B OW13 Cs2A 4.1(3) 3_565 3_565
OW15 OW13 Cs1A 121.1(12) . .
Cs1B OW13 Cs1A 2.2(4) . .
Cs2B OW13 Cs1A 112.6(6) 3_565 .
Cs2A OW13 Cs1A 108.6(5) 3_565 .

loop_
_geom_bond_atom_site_label_1
_geom_bond_atom_site_label_2
_geom_bond_distance
_geom_bond_site_symmetry_2
Mo1 O1 1.675(4) .
Mo1 O11 2.088(4) .
Mo1 O12 2.120(4) .
Mo1 S1 2.309(2) .
Mo1 S2 2.315(2) .
Mo1 O22 2.355(4) .
Mo1 Mo2 2.8394(7) .
Mo1 Cs2A 4.218(3) 2_455
Mo1 Cs2B 4.255(13) 2_455
Mo2 O2 1.681(4) .
Mo2 O14 2.067(4) .
Mo2 O13 2.080(4) .
Mo2 S2 2.310(2) .
Mo2 S1 2.315(2) .
Mo2 Cs2A 4.310(2) 2_455
Mo2 Cs2B 4.373(12) 2_455
Mo3 O3 1.672(4) .
Mo3 O13 2.061(4) .
Mo3 O14 2.062(4) .
Mo3 S4 2.309(2) .
Mo3 S3 2.310(2) .
Mo3 Mo4 2.8404(7) .
Mo3 Cs1A 4.198(5) 1_455
Mo3 Cs1B 4.33(2) 1_455
Mo4 O4 1.675(4) .
Mo4 O16 2.061(4) .
Mo4 O15 2.063(4) .
Mo4 S3 2.314(2) .
Mo4 S4 2.319(2) .
Mo4 Cs1A 4.343(4) 1_455
Mo5 O5 1.705(5) .
Mo5 O15 2.087(4) .
Mo5 O16 2.109(4) .
Mo5 O24 2.291(4) .
Mo5 S5 2.314(2) .
Mo5 S6 2.320(2) .
Mo5 Mo6 2.8187(7) .
Mo5 Cs2A 4.120(3) .
Mo5 Cs2B 4.342(14) .
Mo5 Cs1B 4.35(2) 3_565
Mo5 Cs1A 4.441(4) 3_565
Mo6 O6 1.684(4) .
Mo6 O17 2.089(4) .
Mo6 O18 2.108(4) .
Mo6 O23 2.317(4) .
Mo6 S6 2.318(2) .
Mo6 S5 2.325(2) .
Mo6 Cs1A 3.993(5) .
Mo6 Cs1B 4.00(2) .
Mo6 Cs1B 4.02(2) 3_565
Mo6 Cs1A 4.083(5) 3_565
Mo7 O7 1.674(5) .
Mo7 O17 2.090(4) .
Mo7 O18 2.090(4) .
Mo7 S8 2.320(2) .
Mo7 S7 2.321(2) .
Mo7 O23 2.517(5) .
Mo7 Mo8 2.8239(7) .
Mo7 Cs1B 3.93(2) .
Mo7 Cs1A 4.008(4) .
Mo8 O8 1.686(4) .
Mo8 O20 2.049(4) .
Mo8 O19 2.072(4) .
Mo8 S8 2.308(2) .
Mo8 S7 2.308(2) .
Mo8 Cs2A 4.028(3) 2
Mo8 Cs2B 4.147(13) 2
Mo9 O9 1.680(4) .
Mo9 O20 2.083(4) .
Mo9 O19 2.106(4) .
Mo9 S9 2.316(2) .
Mo9 S10 2.325(2) .
Mo9 O21 2.332(5) .
Mo9 Mo10 2.8314(7) .
Mo9 Cs2B 4.069(13) 2
Mo9 Cs2A 4.077(3) 2
Mo10 O10 1.685(4) .
Mo10 O11 2.103(4) .
Mo10 O12 2.121(4) .
Mo10 S10 2.315(2) .
Mo10 S9 2.319(2) .
Mo10 O22 2.335(5) .
S2 Cs2A 3.898(4) 2_455
S2 Cs2B 4.068(14) 2_455
S3 Cs1A 3.590(5) 1_455
S3 Cs1B 3.61(2) 1_455
S5 Cs1A 3.516(5) 3_565
S5 Cs1B 3.59(2) 3_565
S6 Cs2A 3.867(4) .
S6 Cs2B 4.108(15) .
S9 Cs1A 3.668(4) 2
S9 Cs1B 3.981(14) 2
O1 Cs2B 3.012(14) 2_455
O1 Cs2A 3.045(5) 2_455
O2 Cs2A 3.297(5) 2_455
O2 Cs2B 3.308(13) 2_455
O3 Cs1A 3.297(7) 1_455
O3 Cs1B 3.49(2) 1_455
O4 Cs1A 3.504(6) 1_455
O4 Cs1B 3.76(2) 1_455
O5 Cs2A 3.084(6) .
O5 Cs2B 3.232(13) .
O5 Cs1B 3.51(2) 3_565
O5 Cs1A 3.662(6) 3_565
O6 Cs1B 2.94(2) 3_565
O6 Cs1A 3.065(6) 3_565
O6 Cs1A 3.311(6) .
O6 Cs1B 3.36(2) .
O7 Cs1B 3.18(2) .
O7 Cs1A 3.281(6) .
O8 Cs2A 3.103(5) 2
O8 Cs2B 3.296(15) 2
O9 Cs2B 3.062(14) 2
O9 Cs2A 3.076(5) 2
O17 Cs1A 3.224(6) .
O17 Cs1B 3.30(2) .
O18 Cs1B 3.28(2) .
O18 Cs1A 3.426(6) .
O19 Cs2B 3.344(13) 2
O19 Cs2A 3.359(5) 2
O21 C5 1.276(10) .
O22 C5 1.266(10) .
O23 C1 1.288(8) .
O24 C1 1.245(9) .
C1 C2B 1.52(2) .
C1 C2A 1.55(2) .
C2A C2B 0.74(2) .
C2A C3B 0.98(2) .
C2A C3A 1.56(2) .
C3A C2B 0.98(2) .
C3A C4A 1.61(2) .
C3A C3B 1.92(2) .
C4A C4B 1.16(3) .
C4A C5 1.58(2) .
C4A C3B 2.02(3) .
C2B C3B 1.52(2) .
C3B C4B 1.56(2) .
C4B C5 1.54(2) .
Cs1A O6 3.065(6) 3_565
Cs1A O3 3.297(7) 1_655
Cs1A O4 3.504(6) 1_655
Cs1A S5 3.516(5) 3_565
Cs1A OW13 3.52(2) .
Cs1A S3 3.590(5) 1_655
Cs1A O5 3.661(6) 3_565
Cs1A S9 3.668(4) 2_545
Cs2A O1 3.045(5) 2_445
Cs2A O9 3.076(5) 2_545
Cs2A O8 3.103(5) 2_545
Cs2A O2 3.296(5) 2_445
Cs2A O19 3.359(5) 2_545
Cs2A OW10 3.40(2) 4_465
Cs2A OW13 3.43(2) 3_565
Cs2A S2 3.898(4) 2_445
Cs2A Mo8 4.028(3) 2_545
Cs2A Mo9 4.077(3) 2_545
Cs1B O6 2.94(2) 3_565
Cs1B OW13 3.22(2) .
Cs1B O3 3.49(2) 1_655
Cs1B O5 3.51(2) 3_565
Cs1B S5 3.59(2) 3_565
Cs1B S3 3.61(2) 1_655
Cs1B O4 3.76(2) 1_655
Cs2B O1 3.012(14) 2_445
Cs2B O9 3.062(14) 2_545
Cs2B OW10 3.12(2) 4_465
Cs2B OW13 3.28(2) 3_565
Cs2B O8 3.296(15) 2_545
Cs2B O2 3.307(13) 2_445
Cs2B O19 3.344(13) 2_545
Cs2B OW6 3.75(2) 4_465
Cs2B Mo9 4.069(13) 2_545
Cs2B S2 4.068(14) 2_445
OW6 Cs2B 3.75(2) 4_666
OW10 Cs2B 3.12(2) 4_666
OW10 Cs2A 3.40(2) 4_666
OW13 OW15 1.75(3) .
OW13 Cs2B 3.28(2) 3_565
OW13 Cs2A 3.43(2) 3_565
